data_7242744
loop_
_publ_author_name
'Xing, Cuili'
'Ma, Pengtao'
'Zhao, Meng'
'Chang, Jiangnan'
'Guo, Xiaoyuan'
'Sun, Lin'
'Li, Mingxue'

_publ_section_title
;
 Facile and green synthesis of decatungstate-based nickel(ii) complex
 coated onto modified Fe3O4 nanoparticles with enhanced antimicrobial
 activity against antibiotic-resistant bacteria
;
_journal_issue 21
_journal_name_full CrystEngComm
_journal_page_first 3919
_journal_page_last 3928
_journal_paper_doi 10.1039/D1CE00421B
_journal_volume 23
_journal_year 2021
_chemical_formula_moiety 'O32 W10, 4(O), 2(C16 H20 N8 Ni S2)'
_chemical_formula_sum 'C32 H40 N16 Ni2 O36 P0 S4 W10'
_chemical_formula_weight 3308.96
_space_group_crystal_system monoclinic
_space_group_IT_number 14
_space_group_name_Hall '-P 2ybc'
_space_group_name_H-M_alt 'P 1 21/c 1'
_atom_sites_solution_hydrogens geom
_atom_sites_solution_primary dual
_audit_creation_date 2020-06-09
_audit_creation_method
;
Olex2 1.2
(compiled 2018.05.29 svn.r3508 for OlexSys, GUI svn.r5506)
;
_audit_update_record
;
2020-09-07 deposited with the CCDC.	2021-05-03 downloaded from the CCDC.
;
_cell_angle_alpha 90
_cell_angle_beta 108.101(2)
_cell_angle_gamma 90
_cell_formula_units_Z 2
_cell_length_a 11.3341(11)
_cell_length_b 21.413(2)
_cell_length_c 14.0095(13)
_cell_measurement_reflns_used 7439
_cell_measurement_temperature 296(2)
_cell_measurement_theta_max 28.38
_cell_measurement_theta_min 2.24
_cell_volume 3231.8(5)
_computing_cell_refinement 'SAINT v8.37A (Bruker, 2015)'
_computing_data_reduction 'SAINT v8.37A (Bruker, 2015)'
_computing_molecular_graphics 'Olex2 (Dolomanov et al., 2009)'
_computing_publication_material 'Olex2 (Dolomanov et al., 2009)'
_computing_structure_refinement 'ShelXL (Sheldrick, 2015)'
_computing_structure_solution 'ShelXT (Sheldrick, 2015)'
_diffrn_ambient_temperature 296.15
_diffrn_measured_fraction_theta_full 0.998
_diffrn_measured_fraction_theta_max 0.998
_diffrn_measurement_device_type 'CCD area detector'
_diffrn_measurement_method 'phi and omega scans'
_diffrn_radiation_monochromator graphite
_diffrn_radiation_type MoK\a
_diffrn_radiation_wavelength 0.71073
_diffrn_reflns_av_R_equivalents 0.0546
_diffrn_reflns_av_unetI/netI 0.0655
_diffrn_reflns_Laue_measured_fraction_full 0.998
_diffrn_reflns_Laue_measured_fraction_max 0.998
_diffrn_reflns_limit_h_max 12
_diffrn_reflns_limit_h_min -13
_diffrn_reflns_limit_k_max 25
_diffrn_reflns_limit_k_min -25
_diffrn_reflns_limit_l_max 16
_diffrn_reflns_limit_l_min -16
_diffrn_reflns_number 16204
_diffrn_reflns_point_group_measured_fraction_full 0.998
_diffrn_reflns_point_group_measured_fraction_max 0.998
_diffrn_reflns_theta_full 25.098
_diffrn_reflns_theta_max 25.098
_diffrn_reflns_theta_min 1.890
_exptl_absorpt_coefficient_mu 18.512
_exptl_absorpt_correction_T_max 0.7457
_exptl_absorpt_correction_T_min 0.1993
_exptl_absorpt_correction_type multi-scan
_exptl_absorpt_process_details
'SADABS-2016/2 (Bruker,2016/2) was used for absorption correction. wR2(int) was 0.1720 before and 0.0654 after correction. The Ratio of minimum to maximum transmission is 0.2673. The \l/2 correction factor is Not present.'
_exptl_crystal_colour red
_exptl_crystal_colour_primary red
_exptl_crystal_density_diffrn 3.400
_exptl_crystal_density_method 'not measured'
_exptl_crystal_description plate
_exptl_crystal_F_000 2984
_exptl_crystal_size_max 0.44
_exptl_crystal_size_mid 0.23
_exptl_crystal_size_min 0.07
_refine_diff_density_max 2.985
_refine_diff_density_min -1.970
_refine_diff_density_rms 0.341
_refine_ls_extinction_method none
_refine_ls_goodness_of_fit_ref 1.022
_refine_ls_hydrogen_treatment constr
_refine_ls_matrix_type full
_refine_ls_number_parameters 436
_refine_ls_number_reflns 5750
_refine_ls_number_restraints 66
_refine_ls_restrained_S_all 1.017
_refine_ls_R_factor_all 0.0477
_refine_ls_R_factor_gt 0.0385
_refine_ls_shift/su_max 0.001
_refine_ls_shift/su_mean 0.000
_refine_ls_structure_factor_coef Fsqd
_refine_ls_weighting_details 'w=1/[\s^2^(Fo^2^)+(0.0494P)^2^] where P=(Fo^2^+2Fc^2^)/3'
_refine_ls_weighting_scheme calc
_refine_ls_wR_factor_gt 0.0945
_refine_ls_wR_factor_ref 0.0985
_reflns_Friedel_coverage 0.000
_reflns_number_gt 4827
_reflns_number_total 5750
_reflns_threshold_expression 'I > 2\s(I)'
_cod_data_source_file d1ce00421b2.cif
_cod_data_source_block 2
_cod_depositor_comments 'Adding full bibliography for 7242744.cif.'
_cod_original_cell_volume 3231.9(5)
_cod_database_code 7242744
_shelx_shelxl_version_number 2018/3
_shelx_space_group_comment
;
The symmetry employed for this shelxl refinement is uniquely defined
by the following loop, which should always be used as a source of
symmetry information in preference to the above space-group names.
They are only intended as comments.
;
_shelx_estimated_absorpt_t_max 0.357
_shelx_estimated_absorpt_t_min 0.045
_olex2_refinement_description
;
1. Fixed Uiso
 At 1.2 times of:
  All C(H) groups, All N(H) groups, All N(H,H) groups
 At 1.5 times of:
  All C(H,H,H) groups
2. Uiso/Uaniso restraints and constraints
O1 \\sim W1 \\sim W5: within 2.5A with sigma of 0.01 and sigma for terminal
atoms of 0.02
O11 \\sim W3 \\sim W4: within 2.5A with sigma of 0.01 and sigma for terminal
atoms of 0.02
O15 \\sim W5: within 2.5A with sigma of 0.01 and sigma for terminal atoms of
0.02
Uanis(O1) \\sim Ueq, Uanis(W1) \\sim Ueq, Uanis(W5) \\sim Ueq: with sigma of
0.01 and sigma for terminal atoms of 0.02
Uanis(O11) \\sim Ueq, Uanis(W3) \\sim Ueq, Uanis(W4) \\sim Ueq: with sigma of
0.01 and sigma for terminal atoms of 0.02
Uanis(W5) \\sim Ueq: with sigma of 0.01 and sigma for terminal atoms of 0.02
3.a Me refined with riding coordinates:
 C3(H3A,H3B,H3C), C11(H11A,H11B,H11C)
3.b Aromatic/amide H refined with riding coordinates:
 N2(H2), N6(H6), C5(H5), C6(H6A), C7(H7), C8(H8), C13(H13), C14(H14), C15(H15),
  C16(H16)
3.c X=CH2 refined with riding coordinates:
 N1(H1A,H1B), N5(H5A,H5B)
;
_olex2_submission_special_instructions 'No special instructions were received'

loop_
_space_group_symop_operation_xyz
'x, y, z'
'-x, y+1/2, -z+1/2'
'-x, -y, -z'
'x, -y-1/2, z-1/2'

loop_
_atom_site_label
_atom_site_type_symbol
_atom_site_fract_x
_atom_site_fract_y
_atom_site_fract_z
_atom_site_U_iso_or_equiv
_atom_site_adp_type
_atom_site_occupancy
_atom_site_site_symmetry_order
_atom_site_calc_flag
_atom_site_refinement_flags_posn
_atom_site_refinement_flags_adp
_atom_site_refinement_flags_occupancy
_atom_site_disorder_assembly
_atom_site_disorder_group
W1 W 0.46080(4) 0.50113(2) 0.70109(3) 0.01851(12) Uani 1 1 d . U . . .
W2 W 0.24775(4) 0.39552(2) 0.60446(3) 0.01971(12) Uani 1 1 d . . . . .
W3 W 0.24379(4) 0.52891(2) 0.48624(3) 0.01674(12) Uani 1 1 d . U . . .
W4 W 0.46079(4) 0.62668(2) 0.38987(3) 0.01757(12) Uani 1 1 d . U . . .
W5 W 0.67590(4) 0.60008(2) 0.60384(3) 0.01807(12) Uani 1 1 d . U . . .
O1 O 0.5677(6) 0.5480(3) 0.6453(5) 0.0178(14) Uani 1 1 d . U . . .
O1W O 0.0268(10) 0.2782(4) -0.2322(7) 0.052(2) Uiso 1 1 d . . . . .
O2 O 0.3859(6) 0.4516(3) 0.5495(4) 0.0167(15) Uani 1 1 d . . . . .
O2W O 0.8401(11) 0.7134(5) 0.8938(8) 0.070(3) Uiso 1 1 d . . . . .
O3 O 0.4939(8) 0.5352(3) 0.8161(5) 0.0286(18) Uani 1 1 d . . . . .
O4 O 0.5683(7) 0.4318(3) 0.7196(5) 0.0196(15) Uani 1 1 d . . . . .
O5 O 0.3259(7) 0.5540(3) 0.6233(5) 0.0201(15) Uani 1 1 d . . . . .
O6 O 0.3378(7) 0.4455(3) 0.7196(5) 0.0206(16) Uani 1 1 d . . . . .
O7 O 0.1489(7) 0.3506(3) 0.6485(6) 0.0289(18) Uani 1 1 d . . . . .
O8 O 0.1545(7) 0.4664(3) 0.5472(5) 0.0237(17) Uani 1 1 d . . . . .
O9 O 0.1185(7) 0.5773(3) 0.4543(6) 0.0305(18) Uani 1 1 d . . . . .
O10 O 0.2130(6) 0.4703(3) 0.3769(5) 0.0172(15) Uani 1 1 d . . . . .
O11 O 0.3536(6) 0.5732(3) 0.4395(5) 0.0175(14) Uani 1 1 d . U . . .
O12 O 0.3603(7) 0.6862(3) 0.3401(5) 0.0255(17) Uani 1 1 d . . . . .
O13 O 0.6011(7) 0.6568(3) 0.3582(5) 0.0233(16) Uani 1 1 d . . . . .
O14 O 0.5392(7) 0.6493(3) 0.5279(5) 0.0212(16) Uani 1 1 d . . . . .
O15 O 0.7755(7) 0.6371(3) 0.5270(5) 0.0211(15) Uiso 1 1 d . U . . .
O16 O 0.7347(8) 0.6434(3) 0.7099(5) 0.0312(19) Uani 1 1 d . . . . .
Ni1 Ni -0.23780(13) 0.35264(6) 0.04145(10) 0.0207(3) Uani 1 1 d . . . . .
S1 S -0.0416(3) 0.38041(13) 0.1669(2) 0.0293(6) Uani 1 1 d . . . . .
S2 S -0.1889(3) 0.24245(13) 0.0378(2) 0.0325(7) Uani 1 1 d . . . . .
N1 N -0.0502(9) 0.4362(5) 0.3326(6) 0.035(2) Uani 1 1 d . . . . .
H1A H -0.084402 0.445385 0.377672 0.042 Uiso 1 1 calc R . . . .
H1B H 0.022700 0.450138 0.337741 0.042 Uiso 1 1 calc R . . . .
N2 N -0.2245(9) 0.3802(4) 0.2514(6) 0.023(2) Uani 1 1 d . . . . .
H2 H -0.249907 0.382447 0.303112 0.028 Uiso 1 1 calc R . . . .
N3 N -0.2983(8) 0.3560(4) 0.1622(6) 0.0178(18) Uani 1 1 d . . . . .
N4 N -0.4279(8) 0.3291(4) -0.0203(6) 0.022(2) Uani 1 1 d . . . . .
N5 N -0.0417(11) 0.2039(5) -0.0638(8) 0.047(3) Uani 1 1 d . . . . .
H5A H -0.003463 0.208737 -0.107490 0.056 Uiso 1 1 calc R . . . .
H5B H -0.036867 0.168898 -0.032596 0.056 Uiso 1 1 calc R . . . .
N6 N -0.1098(9) 0.3033(4) -0.0974(7) 0.032(2) Uani 1 1 d . . . . .
H6 H -0.078064 0.304253 -0.145723 0.039 Uiso 1 1 calc R . . . .
N7 N -0.1643(8) 0.3563(4) -0.0716(6) 0.025(2) Uani 1 1 d . . . . .
N8 N -0.2609(9) 0.4463(4) -0.0015(7) 0.029(2) Uani 1 1 d . . . . .
C1 C -0.1100(11) 0.4006(5) 0.2550(8) 0.024(2) Uani 1 1 d . . . . .
C2 C -0.4025(9) 0.3316(4) 0.1588(7) 0.015(2) Uani 1 1 d . . . . .
C3 C -0.4513(11) 0.3184(5) 0.2454(8) 0.028(3) Uani 1 1 d . . . . .
H3A H -0.532290 0.299977 0.220474 0.042 Uiso 1 1 calc R . . . .
H3B H -0.396190 0.290148 0.291323 0.042 Uiso 1 1 calc R . . . .
H3C H -0.456446 0.356753 0.279403 0.042 Uiso 1 1 calc R . . . .
C4 C -0.4798(10) 0.3163(4) 0.0541(7) 0.019(2) Uani 1 1 d . . . . .
C5 C -0.5960(10) 0.2914(4) 0.0312(8) 0.025(2) Uani 1 1 d . . . . .
H5 H -0.630683 0.282122 0.081612 0.030 Uiso 1 1 calc R . . . .
C6 C -0.6621(12) 0.2802(5) -0.0697(9) 0.034(3) Uani 1 1 d . . . . .
H6A H -0.741129 0.262802 -0.087119 0.041 Uiso 1 1 calc R . . . .
C7 C -0.6102(11) 0.2949(5) -0.1419(8) 0.030(3) Uani 1 1 d . . . . .
H7 H -0.653327 0.289174 -0.209617 0.036 Uiso 1 1 calc R . . . .
C8 C -0.4886(11) 0.3190(5) -0.1106(8) 0.028(3) Uani 1 1 d . . . . .
H8 H -0.451182 0.327948 -0.159388 0.034 Uiso 1 1 calc R . . . .
C9 C -0.1083(10) 0.2503(5) -0.0443(8) 0.026(2) Uani 1 1 d . . . . .
C10 C -0.1551(11) 0.4078(5) -0.1133(8) 0.027(3) Uani 1 1 d . . . . .
C11 C -0.0950(14) 0.4193(7) -0.1925(10) 0.055(4) Uani 1 1 d . . . . .
H11A H -0.101733 0.462737 -0.210180 0.082 Uiso 1 1 calc R . . . .
H11B H -0.009002 0.407749 -0.167571 0.082 Uiso 1 1 calc R . . . .
H11C H -0.135636 0.394710 -0.250799 0.082 Uiso 1 1 calc R . . . .
C12 C -0.2076(11) 0.4612(5) -0.0692(8) 0.029(3) Uani 1 1 d . . . . .
C13 C -0.1921(14) 0.5241(6) -0.0915(10) 0.048(4) Uani 1 1 d . . . . .
H13 H -0.156000 0.534544 -0.140547 0.058 Uiso 1 1 calc R . . . .
C14 C -0.2312(15) 0.5697(6) -0.0395(10) 0.051(4) Uani 1 1 d . . . . .
H14 H -0.218584 0.611630 -0.050628 0.061 Uiso 1 1 calc R . . . .
C15 C -0.2897(13) 0.5525(6) 0.0296(10) 0.045(3) Uani 1 1 d . . . . .
H15 H -0.318955 0.582651 0.064514 0.054 Uiso 1 1 calc R . . . .
C16 C -0.3036(12) 0.4911(5) 0.0455(10) 0.034(3) Uani 1 1 d . . . . .
H16 H -0.344475 0.479566 0.090992 0.041 Uiso 1 1 calc R . . . .

loop_
_atom_site_aniso_label
_atom_site_aniso_U_11
_atom_site_aniso_U_22
_atom_site_aniso_U_33
_atom_site_aniso_U_23
_atom_site_aniso_U_13
_atom_site_aniso_U_12
W1 0.0128(3) 0.0232(2) 0.0214(2) -0.00357(15) 0.0080(2) -0.00208(17)
W2 0.0114(3) 0.0228(2) 0.0284(2) 0.00154(16) 0.0113(2) -0.00467(17)
W3 0.0090(2) 0.0201(2) 0.0232(2) -0.00068(14) 0.00797(19) -0.00112(16)
W4 0.0113(3) 0.0187(2) 0.0243(2) 0.00117(15) 0.0079(2) -0.00034(16)
W5 0.0115(3) 0.0214(2) 0.0222(2) -0.00357(14) 0.00654(19) -0.00242(16)
O1 0.005(3) 0.023(3) 0.024(3) 0.002(2) 0.003(3) 0.003(3)
O2 0.015(4) 0.019(3) 0.017(3) -0.001(3) 0.006(3) -0.007(3)
O3 0.028(5) 0.034(4) 0.029(4) -0.005(3) 0.017(4) -0.007(3)
O4 0.014(4) 0.027(4) 0.019(3) 0.001(3) 0.007(3) -0.001(3)
O5 0.016(4) 0.021(3) 0.027(4) -0.005(3) 0.013(3) 0.001(3)
O6 0.014(4) 0.031(4) 0.017(3) -0.004(3) 0.006(3) -0.005(3)
O7 0.014(4) 0.034(4) 0.043(5) 0.011(3) 0.016(4) -0.002(3)
O8 0.014(4) 0.028(4) 0.035(4) -0.006(3) 0.017(4) -0.007(3)
O9 0.015(5) 0.027(4) 0.051(5) 0.005(3) 0.012(4) 0.006(3)
O10 0.006(4) 0.025(3) 0.023(4) 0.001(3) 0.007(3) 0.000(3)
O11 0.005(3) 0.021(3) 0.022(3) -0.002(2) -0.001(3) -0.003(3)
O12 0.012(4) 0.026(4) 0.038(4) 0.003(3) 0.006(4) 0.003(3)
O13 0.015(4) 0.024(4) 0.035(4) 0.001(3) 0.014(4) -0.004(3)
O14 0.019(4) 0.014(3) 0.032(4) -0.002(3) 0.012(3) 0.001(3)
O16 0.028(5) 0.035(4) 0.030(4) -0.012(3) 0.008(4) -0.010(4)
Ni1 0.0154(8) 0.0264(7) 0.0246(7) 0.0000(5) 0.0123(6) -0.0002(6)
S1 0.0134(16) 0.0456(16) 0.0322(15) -0.0083(12) 0.0121(13) -0.0018(13)
S2 0.0324(19) 0.0288(14) 0.0418(16) 0.0036(12) 0.0193(15) 0.0060(13)
N1 0.013(6) 0.062(7) 0.030(5) -0.022(4) 0.008(5) -0.010(5)
N2 0.028(6) 0.029(5) 0.021(4) -0.006(3) 0.019(4) -0.002(4)
N3 0.009(5) 0.025(4) 0.022(4) 0.001(3) 0.008(4) 0.000(4)
N4 0.018(6) 0.020(4) 0.034(5) -0.001(3) 0.014(5) 0.000(4)
N5 0.043(8) 0.036(6) 0.063(7) -0.016(5) 0.019(6) 0.001(5)
N6 0.028(6) 0.039(5) 0.038(5) 0.002(4) 0.023(5) -0.002(4)
N7 0.014(5) 0.035(5) 0.031(5) -0.008(4) 0.014(4) -0.002(4)
N8 0.029(6) 0.019(4) 0.043(6) 0.009(4) 0.017(5) 0.002(4)
C1 0.015(7) 0.028(6) 0.031(6) 0.000(4) 0.009(5) 0.007(5)
C2 0.010(6) 0.010(4) 0.029(5) -0.003(4) 0.010(5) 0.000(4)
C3 0.022(7) 0.040(6) 0.027(6) -0.002(4) 0.017(5) -0.006(5)
C4 0.021(7) 0.017(5) 0.022(5) -0.002(4) 0.010(5) 0.000(4)
C5 0.015(6) 0.022(5) 0.042(7) 0.005(4) 0.014(6) 0.002(5)
C6 0.028(8) 0.021(6) 0.051(8) -0.004(5) 0.008(7) -0.008(5)
C7 0.028(8) 0.028(6) 0.032(6) -0.003(4) 0.007(6) -0.002(5)
C8 0.029(8) 0.038(6) 0.021(6) 0.003(4) 0.012(6) 0.001(5)
C9 0.006(6) 0.039(6) 0.029(6) -0.009(5) 0.000(5) -0.003(5)
C10 0.012(7) 0.038(6) 0.031(6) 0.010(5) 0.008(5) 0.001(5)
C11 0.045(10) 0.078(10) 0.054(8) 0.032(7) 0.034(8) 0.020(8)
C12 0.021(7) 0.030(6) 0.036(6) 0.009(5) 0.008(6) 0.001(5)
C13 0.040(9) 0.054(8) 0.058(9) 0.024(7) 0.026(8) 0.003(7)
C14 0.062(11) 0.038(7) 0.053(8) 0.007(6) 0.018(8) -0.010(7)
C15 0.044(9) 0.038(7) 0.062(8) -0.003(6) 0.030(8) 0.009(6)
C16 0.024(8) 0.024(6) 0.060(8) 0.006(5) 0.022(7) 0.005(5)

loop_
_atom_type_symbol
_atom_type_description
_atom_type_scat_dispersion_real
_atom_type_scat_dispersion_imag
_atom_type_scat_source
C C 0.0033 0.0016 'International Tables Vol C Tables 4.2.6.8 and 6.1.1.4'
H H 0.0000 0.0000 'International Tables Vol C Tables 4.2.6.8 and 6.1.1.4'
N N 0.0061 0.0033 'International Tables Vol C Tables 4.2.6.8 and 6.1.1.4'
O O 0.0106 0.0060 'International Tables Vol C Tables 4.2.6.8 and 6.1.1.4'
P P 0.1023 0.0942 'International Tables Vol C Tables 4.2.6.8 and 6.1.1.4'
S S 0.1246 0.1234 'International Tables Vol C Tables 4.2.6.8 and 6.1.1.4'
Ni Ni 0.3393 1.1124 'International Tables Vol C Tables 4.2.6.8 and 6.1.1.4'
W W -0.8490 6.8722 'International Tables Vol C Tables 4.2.6.8 and 6.1.1.4'

loop_
_geom_angle_atom_site_label_1
_geom_angle_atom_site_label_2
_geom_angle_atom_site_label_3
_geom_angle
_geom_angle_site_symmetry_1
_geom_angle_site_symmetry_3
_geom_angle_publ_flag
O1 W1 O2 87.9(2) . . ?
O1 W1 O5 87.3(3) . . ?
O3 W1 O1 100.4(3) . . ?
O3 W1 O2 170.8(3) . . ?
O3 W1 O4 105.3(3) . . ?
O3 W1 O5 100.6(3) . . ?
O3 W1 O6 95.4(3) . . ?
O4 W1 O1 90.3(3) . . ?
O4 W1 O2 78.5(3) . . ?
O4 W1 O5 153.9(3) . . ?
O4 W1 O6 87.6(3) . . ?
O5 W1 O2 75.5(2) . . ?
O6 W1 O1 164.0(3) . . ?
O6 W1 O2 76.2(2) . . ?
O6 W1 O5 87.6(3) . . ?
O6 W2 O2 75.6(2) . . ?
O6 W2 O13 84.5(3) . 3_666 ?
O7 W2 O2 177.3(3) . . ?
O7 W2 O6 104.0(3) . . ?
O7 W2 O8 105.1(3) . . ?
O7 W2 O13 101.3(3) . 3_666 ?
O7 W2 O15 103.3(3) . 3_666 ?
O8 W2 O2 77.6(3) . . ?
O8 W2 O6 89.4(3) . . ?
O8 W2 O13 153.7(3) . 3_666 ?
O8 W2 O15 89.6(3) . 3_666 ?
O13 W2 O2 76.1(3) 3_666 . ?
O15 W2 O2 76.8(3) 3_666 . ?
O15 W2 O6 152.0(3) 3_666 . ?
O15 W2 O13 84.0(3) 3_666 3_666 ?
O5 W3 O2 75.7(2) . . ?
O5 W3 O8 85.1(3) . . ?
O8 W3 O2 75.0(3) . . ?
O9 W3 O2 166.4(3) . . ?
O9 W3 O5 101.3(3) . . ?
O9 W3 O8 91.6(3) . . ?
O9 W3 O10 104.9(3) . . ?
O9 W3 O11 101.2(3) . . ?
O10 W3 O2 76.6(2) . . ?
O10 W3 O5 152.2(3) . . ?
O10 W3 O8 85.1(3) . . ?
O11 W3 O2 92.2(3) . . ?
O11 W3 O5 92.3(3) . . ?
O11 W3 O8 167.2(3) . . ?
O11 W3 O10 91.6(3) . . ?
O4 W4 O2 75.6(2) 3_666 3_666 ?
O4 W4 O11 86.0(3) 3_666 . ?
O11 W4 O2 85.7(2) . 3_666 ?
O12 W4 O2 174.1(3) . 3_666 ?
O12 W4 O4 103.4(3) . 3_666 ?
O12 W4 O11 100.0(3) . . ?
O12 W4 O13 98.7(3) . . ?
O12 W4 O14 105.3(3) . . ?
O13 W4 O2 75.5(3) . 3_666 ?
O13 W4 O4 89.1(3) . 3_666 ?
O13 W4 O11 161.2(3) . . ?
O13 W4 O14 89.5(3) . . ?
O14 W4 O2 76.1(2) . 3_666 ?
O14 W4 O4 151.1(3) . 3_666 ?
O14 W4 O11 86.2(3) . . ?
O1 W5 O2 88.0(2) . 3_666 ?
O1 W5 O10 87.3(3) . 3_666 ?
O1 W5 O14 90.3(3) . . ?
O1 W5 O15 162.9(3) . . ?
O10 W5 O2 75.7(3) 3_666 3_666 ?
O10 W5 O15 86.0(3) 3_666 . ?
O14 W5 O2 77.7(3) . 3_666 ?
O14 W5 O10 153.4(3) . 3_666 ?
O14 W5 O15 88.6(3) . . ?
O15 W5 O2 75.2(2) . 3_666 ?
O16 W5 O1 99.8(3) . . ?
O16 W5 O2 172.2(3) . 3_666 ?
O16 W5 O10 104.0(3) . 3_666 ?
O16 W5 O14 102.5(3) . . ?
O16 W5 O15 97.1(3) . . ?
W5 O1 W1 173.2(4) . . ?
W1 O2 W2 91.5(2) . . ?
W1 O2 W4 88.6(2) . 3_666 ?
W1 O2 W5 176.0(3) . 3_666 ?
W2 O2 W4 90.6(2) . 3_666 ?
W2 O2 W5 91.1(2) . 3_666 ?
W3 O2 W1 92.2(2) . . ?
W3 O2 W2 92.1(3) . . ?
W3 O2 W4 177.2(3) . 3_666 ?
W3 O2 W5 90.7(2) . 3_666 ?
W5 O2 W4 88.4(2) 3_666 3_666 ?
W1 O4 W4 117.3(3) . 3_666 ?
W3 O5 W1 116.6(3) . . ?
W1 O6 W2 116.7(3) . . ?
W2 O8 W3 115.2(4) . . ?
W3 O10 W5 116.6(3) . 3_666 ?
W3 O11 W4 174.9(4) . . ?
W4 O13 W2 117.9(3) . 3_666 ?
W5 O14 W4 117.7(3) . . ?
W2 O15 W5 116.9(3) 3_666 . ?
S2 Ni1 S1 95.10(11) . . ?
N3 Ni1 S1 81.9(3) . . ?
N3 Ni1 S2 101.0(2) . . ?
N3 Ni1 N4 77.5(3) . . ?
N3 Ni1 N8 99.4(3) . . ?
N4 Ni1 S1 159.3(2) . . ?
N4 Ni1 S2 88.3(2) . . ?
N7 Ni1 S1 92.9(3) . . ?
N7 Ni1 S2 82.4(3) . . ?
N7 Ni1 N3 173.9(3) . . ?
N7 Ni1 N4 107.8(4) . . ?
N7 Ni1 N8 77.3(4) . . ?
N8 Ni1 S1 88.7(3) . . ?
N8 Ni1 S2 159.5(3) . . ?
N8 Ni1 N4 95.2(3) . . ?
C1 S1 Ni1 93.8(4) . . ?
C9 S2 Ni1 95.3(4) . . ?
H1A N1 H1B 120.0 . . ?
C1 N1 H1A 120.0 . . ?
C1 N1 H1B 120.0 . . ?
N3 N2 H2 121.3 . . ?
C1 N2 H2 121.3 . . ?
C1 N2 N3 117.5(8) . . ?
N2 N3 Ni1 120.5(6) . . ?
C2 N3 Ni1 120.4(7) . . ?
C2 N3 N2 118.9(8) . . ?
C4 N4 Ni1 111.0(7) . . ?
C8 N4 Ni1 128.5(8) . . ?
C8 N4 C4 119.9(10) . . ?
H5A N5 H5B 120.0 . . ?
C9 N5 H5A 120.0 . . ?
C9 N5 H5B 120.0 . . ?
N7 N6 H6 120.9 . . ?
C9 N6 H6 120.9 . . ?
C9 N6 N7 118.2(9) . . ?
N6 N7 Ni1 120.0(6) . . ?
C10 N7 Ni1 120.7(8) . . ?
C10 N7 N6 118.9(9) . . ?
C12 N8 Ni1 113.5(7) . . ?
C12 N8 C16 119.9(9) . . ?
C16 N8 Ni1 125.4(7) . . ?
N1 C1 S1 120.5(9) . . ?
N1 C1 N2 117.0(9) . . ?
N2 C1 S1 122.5(8) . . ?
N3 C2 C3 127.7(9) . . ?
N3 C2 C4 112.3(9) . . ?
C4 C2 C3 120.0(9) . . ?
C2 C3 H3A 109.5 . . ?
C2 C3 H3B 109.5 . . ?
C2 C3 H3C 109.5 . . ?
H3A C3 H3B 109.5 . . ?
H3A C3 H3C 109.5 . . ?
H3B C3 H3C 109.5 . . ?
N4 C4 C2 116.2(9) . . ?
C5 C4 N4 120.7(9) . . ?
C5 C4 C2 123.1(9) . . ?
C4 C5 H5 120.7 . . ?
C4 C5 C6 118.6(10) . . ?
C6 C5 H5 120.7 . . ?
C5 C6 H6A 120.2 . . ?
C7 C6 C5 119.6(11) . . ?
C7 C6 H6A 120.2 . . ?
C6 C7 H7 121.3 . . ?
C6 C7 C8 117.5(11) . . ?
C8 C7 H7 121.3 . . ?
N4 C8 C7 123.7(10) . . ?
N4 C8 H8 118.2 . . ?
C7 C8 H8 118.2 . . ?
N5 C9 S2 121.9(9) . . ?
N5 C9 N6 115.3(10) . . ?
N6 C9 S2 122.8(8) . . ?
N7 C10 C11 127.4(11) . . ?
N7 C10 C12 111.9(9) . . ?
C11 C10 C12 120.6(10) . . ?
C10 C11 H11A 109.5 . . ?
C10 C11 H11B 109.5 . . ?
C10 C11 H11C 109.5 . . ?
H11A C11 H11B 109.5 . . ?
H11A C11 H11C 109.5 . . ?
H11B C11 H11C 109.5 . . ?
N8 C12 C10 116.0(9) . . ?
N8 C12 C13 120.8(11) . . ?
C13 C12 C10 122.9(11) . . ?
C12 C13 H13 120.6 . . ?
C14 C13 C12 118.7(12) . . ?
C14 C13 H13 120.6 . . ?
C13 C14 H14 120.4 . . ?
C13 C14 C15 119.1(12) . . ?
C15 C14 H14 120.4 . . ?
C14 C15 H15 120.7 . . ?
C16 C15 C14 118.7(12) . . ?
C16 C15 H15 120.7 . . ?
N8 C16 C15 122.6(11) . . ?
N8 C16 H16 118.7 . . ?
C15 C16 H16 118.7 . . ?

loop_
_geom_bond_atom_site_label_1
_geom_bond_atom_site_label_2
_geom_bond_distance
_geom_bond_site_symmetry_2
_geom_bond_publ_flag
W1 O1 1.917(7) . ?
W1 O2 2.288(6) . ?
W1 O3 1.701(7) . ?
W1 O4 1.888(7) . ?
W1 O5 1.942(7) . ?
W1 O6 1.912(7) . ?
W2 O2 2.289(6) . ?
W2 O6 1.940(6) . ?
W2 O7 1.729(7) . ?
W2 O8 1.881(7) . ?
W2 O13 1.977(7) 3_666 ?
W2 O15 1.911(6) 3_666 ?
W3 O2 2.288(7) . ?
W3 O5 1.932(7) . ?
W3 O8 2.021(7) . ?
W3 O9 1.702(7) . ?
W3 O10 1.926(6) . ?
W3 O11 1.840(7) . ?
W4 O2 2.373(7) 3_666 ?
W4 O4 1.927(6) 3_666 ?
W4 O11 1.948(6) . ?
W4 O12 1.708(7) . ?
W4 O13 1.892(7) . ?
W4 O14 1.922(7) . ?
W5 O1 1.878(7) . ?
W5 O2 2.323(6) 3_666 ?
W5 O10 1.929(6) 3_666 ?
W5 O14 1.903(7) . ?
W5 O15 1.954(7) . ?
W5 O16 1.701(7) . ?
Ni1 S1 2.441(3) . ?
Ni1 S2 2.428(3) . ?
Ni1 N3 2.014(8) . ?
Ni1 N4 2.118(9) . ?
Ni1 N7 2.007(8) . ?
Ni1 N8 2.086(8) . ?
S1 C1 1.705(11) . ?
S2 C9 1.686(11) . ?
N1 H1A 0.8600 . ?
N1 H1B 0.8600 . ?
N1 C1 1.328(13) . ?
N2 H2 0.8600 . ?
N2 N3 1.372(11) . ?
N2 C1 1.355(14) . ?
N3 C2 1.279(13) . ?
N4 C4 1.375(13) . ?
N4 C8 1.256(13) . ?
N5 H5A 0.8600 . ?
N5 H5B 0.8600 . ?
N5 C9 1.326(14) . ?
N6 H6 0.8600 . ?
N6 N7 1.391(12) . ?
N6 C9 1.354(13) . ?
N7 C10 1.268(13) . ?
N8 C12 1.312(14) . ?
N8 C16 1.338(14) . ?
C2 C3 1.507(13) . ?
C2 C4 1.493(14) . ?
C3 H3A 0.9600 . ?
C3 H3B 0.9600 . ?
C3 H3C 0.9600 . ?
C4 C5 1.363(15) . ?
C5 H5 0.9300 . ?
C5 C6 1.400(15) . ?
C6 H6A 0.9300 . ?
C6 C7 1.355(16) . ?
C7 H7 0.9300 . ?
C7 C8 1.409(16) . ?
C8 H8 0.9300 . ?
C10 C11 1.492(16) . ?
C10 C12 1.508(15) . ?
C11 H11A 0.9600 . ?
C11 H11B 0.9600 . ?
C11 H11C 0.9600 . ?
C12 C13 1.404(16) . ?
C13 H13 0.9300 . ?
C13 C14 1.372(19) . ?
C14 H14 0.9300 . ?
C14 C15 1.383(19) . ?
C15 H15 0.9300 . ?
C15 C16 1.351(16) . ?
C16 H16 0.9300 . ?

loop_
_geom_hbond_atom_site_label_D
_geom_hbond_atom_site_label_H
_geom_hbond_atom_site_label_A
_geom_hbond_distance_DH
_geom_hbond_distance_HA
_geom_hbond_distance_DA
_geom_hbond_angle_DHA
_geom_hbond_site_symmetry_A
_geom_hbond_publ_flag
N1 H1A O8 0.86 2.41 3.133(11) 141.5 3_566 yes
N1 H1A O9 0.86 2.55 3.321(11) 150.1 3_566 yes
N1 H1B O10 0.86 2.10 2.944(12) 167.4 . yes
N2 H2 O5 0.86 2.05 2.763(10) 139.7 3_566 yes
N5 H5A O1W 0.86 2.40 3.138(15) 144.3 . yes
N5 H5B O9 0.86 2.56 3.358(13) 155.7 2_545 yes
N6 H6 O1W 0.86 2.02 2.842(13) 159.0 . yes
